data_1504039
loop_
_publ_author_name
'Pawlu\'c, Piotr'
'Hreczycho, Grzegorz'
'Szudkowska, Justyna'
'Kubicki, Maciej'
'Marciniec, Bogdan'

_publ_contact_author
;
Maciej Kubicki   
Faculty of Chemistry 
Adam Mickiewicz University
Grunwaldzka 6              
60-780 Pozna\'n   
Poland             
;
_publ_section_title
;
 New one-pot synthesis of (E)-beta-aryl vinyl halides from styrenes.
;
_journal_issue 15
_journal_name_full 'Organic letters'
_journal_page_first 3390
_journal_page_last 3393
_journal_paper_doi 10.1021/ol901233j
_journal_volume 11
_journal_year 2009
_chemical_formula_moiety 'C8 H6 Br I'
_chemical_formula_sum 'C8 H6 Br I'
_chemical_formula_weight 308.93
_chemical_name_systematic
;
1-bromo-4-[(E)-2-iodoethenyl]benzene
;
_space_group_IT_number 27
_symmetry_cell_setting orthorhombic
_symmetry_space_group_name_Hall 'P 2 -2c'
_symmetry_space_group_name_H-M 'P c c 2'
_atom_sites_solution_hydrogens geom
_atom_sites_solution_primary direct
_atom_sites_solution_secondary difmap
_audit_creation_method SHELXL-97
_cell_angle_alpha 90.00
_cell_angle_beta 90.00
_cell_angle_gamma 90.00
_cell_formula_units_Z 4
_cell_length_a 7.2421(2)
_cell_length_b 20.3220(7)
_cell_length_c 5.8538(2)
_cell_measurement_reflns_used 2747
_cell_measurement_temperature 100(1)
_cell_measurement_theta_max 24
_cell_measurement_theta_min 3
_cell_volume 861.53(5)
_computing_cell_refinement 'CrysAlis RED (Oxford Diffraction (2007))'
_computing_data_collection 'CrysAlis CCD (Oxford Diffraction (2007))'
_computing_data_reduction 'CrysAlis RED (Oxford Diffraction (2007))'
_computing_molecular_graphics
;
XP (Siemens, 1989), Mercury (Macrae et al, 2008)
;
_computing_publication_material 'SHELXL-97 (Sheldrick, 2008)'
_computing_structure_refinement 'SHELXL-97 (Sheldrick, 2008)'
_computing_structure_solution 'SHELXS-97 (Sheldrick, 2008)'
_diffrn_ambient_temperature 100(1)
_diffrn_measured_fraction_theta_full 0.999
_diffrn_measured_fraction_theta_max 0.970
_diffrn_measurement_device_type 'KUMA KM4CCD diffractometer'
_diffrn_measurement_method \w-scan
_diffrn_radiation_monochromator graphite
_diffrn_radiation_source 'fine-focus sealed tube'
_diffrn_radiation_type MoK\a
_diffrn_radiation_wavelength 0.71073
_diffrn_reflns_av_R_equivalents 0.0499
_diffrn_reflns_av_sigmaI/netI 0.0254
_diffrn_reflns_limit_h_max 9
_diffrn_reflns_limit_h_min -9
_diffrn_reflns_limit_k_max 24
_diffrn_reflns_limit_k_min -26
_diffrn_reflns_limit_l_max 7
_diffrn_reflns_limit_l_min -7
_diffrn_reflns_number 10292
_diffrn_reflns_theta_full 25.00
_diffrn_reflns_theta_max 27.96
_diffrn_reflns_theta_min 2.00
_exptl_absorpt_coefficient_mu 8.276
_exptl_absorpt_correction_T_max 0.437
_exptl_absorpt_correction_T_min 0.166
_exptl_absorpt_correction_type multi-scan
_exptl_absorpt_process_details
;
CrysAlis RED, Oxford Diffraction Ltd.,
Version 1.171.32.5 (release 08-05-2007 CrysAlis171 .NET)
(compiled May  8 2007,13:10:02)
Empirical absorption correction using spherical harmonics,
 implemented in SCALE3 ABSPACK scaling algorithm.
;
_exptl_crystal_colour colourless
_exptl_crystal_density_diffrn 2.382
_exptl_crystal_density_method 'not measured'
_exptl_crystal_description block
_exptl_crystal_F_000 568
_exptl_crystal_size_max 0.3
_exptl_crystal_size_mid 0.1
_exptl_crystal_size_min 0.1
_refine_diff_density_max 0.786
_refine_diff_density_min -0.841
_refine_diff_density_rms 0.202
_refine_ls_abs_structure_details 'Flack H D (1983), Acta Cryst. A39, 876-881'
_refine_ls_abs_structure_Flack 0.198(19)
_refine_ls_extinction_method none
_refine_ls_goodness_of_fit_ref 1.106
_refine_ls_hydrogen_treatment constr
_refine_ls_matrix_type full
_refine_ls_number_parameters 91
_refine_ls_number_reflns 1924
_refine_ls_number_restraints 1
_refine_ls_restrained_S_all 1.106
_refine_ls_R_factor_all 0.0335
_refine_ls_R_factor_gt 0.0306
_refine_ls_shift/su_max 0.005
_refine_ls_shift/su_mean 0.001
_refine_ls_structure_factor_coef Fsqd
_refine_ls_weighting_details 'calc w=1/[\s^2^(Fo^2^)+(0.0612P)^2^+0.7608P] where P=(Fo^2^+2Fc^2^)/3'
_refine_ls_weighting_scheme calc
_refine_ls_wR_factor_gt 0.0861
_refine_ls_wR_factor_ref 0.0903
_reflns_number_gt 1795
_reflns_number_total 1924
_reflns_threshold_expression >2sigma(I)
_cod_data_source_file ol901233j_si_002.cif
_cod_data_source_block 1
_cod_original_sg_symbol_H-M Pcc2
_cod_database_code 1504039

loop_
_symmetry_equiv_pos_as_xyz
'x, y, z'
'-x, -y, z'
'-x, y, z+1/2'
'x, -y, z+1/2'

loop_
_atom_site_label
_atom_site_type_symbol
_atom_site_fract_x
_atom_site_fract_y
_atom_site_fract_z
_atom_site_U_iso_or_equiv
_atom_site_adp_type
_atom_site_occupancy
_atom_site_symmetry_multiplicity
_atom_site_calc_flag
_atom_site_refinement_flags
C1 C 0.7242(8) 0.2525(3) 0.9198(9) 0.0172(13) Uani 1 1 d .
C11 C 0.6989(7) 0.1959(3) 0.7647(10) 0.0184(10) Uani 1 1 d .
H11 H 0.6256 0.2033 0.6327 0.022 Uiso 1 1 calc R
C12 C 0.7677(8) 0.1359(3) 0.7901(11) 0.0231(12) Uani 1 1 d .
H12 H 0.8324 0.1254 0.9264 0.028 Uiso 1 1 calc R
I12 I 0.73794(5) 0.063826(14) 0.53955(11) 0.02401(13) Uani 1 1 d .
C2 C 0.6692(6) 0.3145(3) 0.8447(10) 0.0197(12) Uani 1 1 d .
H2 H 0.6122 0.3186 0.6993 0.024 Uiso 1 1 calc R
C3 C 0.6954(7) 0.3705(3) 0.9762(10) 0.0180(11) Uani 1 1 d .
H3 H 0.6606 0.4127 0.9213 0.022 Uiso 1 1 calc R
C4 C 0.7751(6) 0.3628(3) 1.1927(11) 0.0167(10) Uani 1 1 d .
Br4 Br 0.80663(8) 0.43799(2) 1.37936(12) 0.02116(15) Uani 1 1 d .
C5 C 0.8290(7) 0.3022(3) 1.2730(9) 0.0188(11) Uani 1 1 d .
H5 H 0.8846 0.2984 1.4194 0.023 Uiso 1 1 calc R
C6 C 0.8016(7) 0.2466(3) 1.1385(10) 0.0183(11) Uani 1 1 d .
H6 H 0.8354 0.2044 1.1950 0.022 Uiso 1 1 calc R

loop_
_atom_site_aniso_label
_atom_site_aniso_U_11
_atom_site_aniso_U_22
_atom_site_aniso_U_33
_atom_site_aniso_U_23
_atom_site_aniso_U_13
_atom_site_aniso_U_12
C1 0.015(2) 0.023(3) 0.014(3) -0.003(2) 0.006(2) -0.0022(19)
C11 0.0147(19) 0.019(3) 0.021(3) -0.003(2) -0.0004(19) 0.0000(18)
C12 0.036(3) 0.015(3) 0.018(3) -0.005(2) -0.004(2) -0.002(2)
I12 0.0292(2) 0.0165(2) 0.0264(2) -0.0030(2) -0.00013(18) -0.00099(11)
C2 0.0102(19) 0.030(3) 0.019(3) 0.005(2) 0.0011(18) -0.0011(18)
C3 0.016(2) 0.018(3) 0.020(3) 0.005(2) -0.001(2) 0.0013(18)
C4 0.020(2) 0.013(3) 0.018(3) -0.003(2) 0.003(2) -0.0048(17)
Br4 0.0238(3) 0.0190(3) 0.0206(3) -0.0026(2) -0.0006(3) -0.00326(17)
C5 0.015(2) 0.027(3) 0.014(2) 0.004(2) 0.0011(19) -0.0004(19)
C6 0.018(2) 0.017(3) 0.021(3) 0.001(2) 0.000(2) 0.002(2)

loop_
_atom_type_symbol
_atom_type_description
_atom_type_scat_dispersion_real
_atom_type_scat_dispersion_imag
_atom_type_scat_source
C C 0.0033 0.0016 'International Tables Vol C Tables 4.2.6.8 and 6.1.1.4'
H H 0.0000 0.0000 'International Tables Vol C Tables 4.2.6.8 and 6.1.1.4'
Br Br -0.2901 2.4595 'International Tables Vol C Tables 4.2.6.8 and 6.1.1.4'
I I -0.4742 1.8119 'International Tables Vol C Tables 4.2.6.8 and 6.1.1.4'

loop_
_geom_angle_atom_site_label_1
_geom_angle_atom_site_label_2
_geom_angle_atom_site_label_3
_geom_angle
C2 C1 C6 118.7(6)
C2 C1 C11 118.4(5)
C6 C1 C11 122.9(6)
C12 C11 C1 127.0(6)
C12 C11 H11 116.5
C1 C11 H11 116.5
C11 C12 I12 122.0(4)
C11 C12 H12 119.0
I12 C12 H12 119.0
C3 C2 C1 121.9(5)
C3 C2 H2 119.1
C1 C2 H2 119.1
C2 C3 C4 117.8(5)
C2 C3 H3 121.1
C4 C3 H3 121.1
C5 C4 C3 121.8(5)
C5 C4 Br4 119.4(5)
C3 C4 Br4 118.8(4)
C4 C5 C6 119.6(5)
C4 C5 H5 120.2
C6 C5 H5 120.2
C5 C6 C1 120.2(6)
C5 C6 H6 119.9
C1 C6 H6 119.9

loop_
_geom_bond_atom_site_label_1
_geom_bond_atom_site_label_2
_geom_bond_distance
C1 C2 1.392(8)
C1 C6 1.403(7)
C1 C11 1.477(8)
C11 C12 1.326(8)
C11 H11 0.9500
C12 I12 2.084(6)
C12 H12 0.9500
C2 C3 1.387(8)
C2 H2 0.9500
C3 C4 1.401(9)
C3 H3 0.9500
C4 C5 1.375(8)
C4 Br4 1.892(6)
C5 C6 1.392(8)
C5 H5 0.9500
C6 H6 0.9500

loop_
_cod_related_entry_id
_cod_related_entry_database
_cod_related_entry_code
1 ChemSpider 13397948
